data_1503626
loop_
_publ_author_name
'Romney, David K.'
'Miller, Scott J.'

_publ_section_title
;
 A Peptide-embedded trifluoromethyl ketone catalyst for enantioselective
 epoxidation.
;
_journal_issue 4
_journal_name_full 'Organic letters'
_journal_page_first 1138
_journal_page_last 1141
_journal_paper_doi 10.1021/ol3000712
_journal_volume 14
_journal_year 2012
_chemical_absolute_configuration rmad
_chemical_formula_moiety 'C10 H16 N O3 F3'
_chemical_formula_sum 'C10 H16 F3 N O3'
_chemical_formula_weight 255.24
_space_group_IT_number 4
_symmetry_cell_setting monoclinic
_symmetry_Int_Tables_number 4
_symmetry_space_group_name_Hall 'P 2yb'
_symmetry_space_group_name_H-M 'P 1 21 1'
_atom_sites_solution_hydrogens geom
_atom_sites_solution_primary direct
_atom_sites_solution_secondary difmap
_cell_angle_alpha 90.0000
_cell_angle_beta 94.002(7)
_cell_angle_gamma 90.0000
_cell_formula_units_Z 4
_cell_length_a 9.28387(17)
_cell_length_b 10.75170(19)
_cell_length_c 11.9589(8)
_cell_measurement_reflns_used 10205
_cell_measurement_temperature 93
_cell_measurement_theta_max 63.67
_cell_measurement_theta_min 7.15
_cell_volume 1190.80(9)
_computing_cell_refinement 'CrystalClear-SM Expert 2.0 r4'
_computing_data_collection 'CrystalClear-SM Expert 2.0 r4 (Rigaku, 2009)'
_computing_data_reduction 'CrystalClear-SM Expert 2.0 r4'
_computing_molecular_graphics 'CrystalStructure 4.0'
_computing_publication_material 'CrystalStructure 4.0 (Rigaku, 2010)'
_computing_structure_refinement 'SHELXL97 (Sheldrick, 1997)'
_computing_structure_solution 'SIR92 (Altomare, et al., 1994)'
_diffrn_ambient_temperature 93
_diffrn_detector_area_resol_mean 11.11
_diffrn_measured_fraction_theta_full 0.965
_diffrn_measured_fraction_theta_max 0.965
_diffrn_measurement_device_type SATURN
_diffrn_measurement_method \w
_diffrn_radiation_type 'Cu K\a'
_diffrn_radiation_wavelength 1.54187
_diffrn_reflns_av_R_equivalents 0.0288
_diffrn_reflns_limit_h_max 10
_diffrn_reflns_limit_h_min -10
_diffrn_reflns_limit_k_max 11
_diffrn_reflns_limit_k_min -10
_diffrn_reflns_limit_l_max 13
_diffrn_reflns_limit_l_min -13
_diffrn_reflns_number 11044
_diffrn_reflns_theta_full 63.68
_diffrn_reflns_theta_max 63.68
_diffrn_standards_number 0
_exptl_absorpt_coefficient_mu 1.174
_exptl_absorpt_correction_T_max 0.829
_exptl_absorpt_correction_T_min 0.692
_exptl_absorpt_correction_type multi-scan
_exptl_absorpt_process_details 'CrystalClear (Rigaku, 2009)'
_exptl_crystal_colour Colorless
_exptl_crystal_density_diffrn 1.424
_exptl_crystal_density_method 'not measured'
_exptl_crystal_description Prism
_exptl_crystal_F_000 536.00
_exptl_crystal_size_max 0.26
_exptl_crystal_size_mid 0.20
_exptl_crystal_size_min 0.16
_refine_diff_density_max 0.130
_refine_diff_density_min -0.120
_refine_ls_abs_structure_details 'Flack, H. D. (1983), Acta Cryst. A39, 876-881.  1293 Friedel Pairs'
_refine_ls_abs_structure_Flack 0.07(8)
_refine_ls_extinction_method none
_refine_ls_goodness_of_fit_ref 1.034
_refine_ls_hydrogen_treatment constr
_refine_ls_number_parameters 313
_refine_ls_number_reflns 3296
_refine_ls_number_restraints 1
_refine_ls_R_factor_gt 0.0228
_refine_ls_shift/su_max 0.000
_refine_ls_structure_factor_coef Fsqd
_refine_ls_weighting_details 'w = 1/[\s^2^(Fo^2^)+(0.0133P)^2^+0.3107P] where P=(Fo^2^+2Fc^2^)/3'
_refine_ls_weighting_scheme calc
_refine_ls_wR_factor_ref 0.0539
_reflns_number_gt 3266
_reflns_number_total 3296
_reflns_threshold_expression F^2^>2.0\s(F^2^)
_cod_data_source_file ol3000712_si_002.cif
_cod_data_source_block Crystal
_cod_original_cell_volume 1190.79(9)
_cod_original_formula_sum 'C10 H16 N O3 F3'
_cod_database_code 1503626

loop_
_symmetry_equiv_pos_site_id
_symmetry_equiv_pos_as_xyz
1 +X,+Y,+Z
2 -X,1/2+Y,-Z

loop_
_atom_site_label
_atom_site_type_symbol
_atom_site_fract_x
_atom_site_fract_y
_atom_site_fract_z
_atom_site_U_iso_or_equiv
_atom_site_adp_type
_atom_site_occupancy
_atom_site_symmetry_multiplicity
_atom_site_calc_flag
_atom_site_refinement_flags
F(1) F 0.26426(10) 0.73533(12) 0.64302(7) 0.0381(3) Uani 1.00 2 d .
F(2) F 0.10617(9) 0.66633(11) 0.75140(8) 0.0398(3) Uani 1.00 2 d .
F(3) F 0.24154(11) 0.82175(11) 0.80305(8) 0.0381(3) Uani 1.00 2 d .
F(4) F 0.84195(9) 0.24315(11) 0.58646(7) 0.0316(2) Uani 1.00 2 d .
F(5) F 0.83799(10) 0.41411(10) 0.67977(8) 0.0337(2) Uani 1.00 2 d .
F(6) F 0.82315(9) 0.23810(11) 0.76492(7) 0.0323(2) Uani 1.00 2 d .
O(1) O 0.52905(11) 0.71420(11) 1.09615(8) 0.0279(3) Uani 1.00 2 d .
O(2) O 0.49073(10) 0.67243(11) 0.79667(8) 0.0231(2) Uani 1.00 2 d .
O(3) O 0.33247(11) 0.51255(12) 0.74219(9) 0.0262(3) Uani 1.00 2 d .
O(4) O 0.40596(11) 0.13027(11) 0.41087(8) 0.0231(3) Uani 1.00 2 d .
O(5) O 0.56672(11) 0.35933(11) 0.75045(8) 0.0218(2) Uani 1.00 2 d .
O(6) O 0.57537(11) 0.37938(11) 0.56103(8) 0.0225(2) Uani 1.00 2 d .
N(1) N 0.70347(13) 0.59777(14) 1.02892(10) 0.0223(3) Uani 1.00 2 d .
N(2) N 0.25462(13) 0.28527(13) 0.44633(10) 0.0210(3) Uani 1.00 2 d .
C(1) C 0.81873(16) 0.68100(19) 1.07611(12) 0.0273(4) Uani 1.00 2 d .
C(2) C 0.94139(18) 0.6556(2) 1.00104(15) 0.0371(5) Uani 1.00 2 d .
C(3) C 0.92394(17) 0.5179(2) 0.97450(16) 0.0401(5) Uani 1.00 2 d .
C(4) C 0.76050(16) 0.50131(18) 0.95613(13) 0.0266(4) Uani 1.00 2 d .
C(5) C 0.56431(16) 0.62274(16) 1.04098(11) 0.0210(3) Uani 1.00 2 d .
C(6) C 0.45015(15) 0.53284(16) 0.99290(12) 0.0199(3) Uani 1.00 2 d .
C(7) C 0.39190(17) 0.46145(18) 1.09112(13) 0.0266(4) Uani 1.00 2 d .
C(8) C 0.32719(15) 0.60309(17) 0.92778(12) 0.0225(3) Uani 1.00 2 d .
C(9) C 0.35329(15) 0.62211(16) 0.80431(12) 0.0209(3) Uani 1.00 2 d .
C(10) C 0.24100(16) 0.71146(18) 0.74989(13) 0.0278(4) Uani 1.00 2 d .
C(11) C 0.21344(16) 0.30420(18) 0.32586(12) 0.0255(4) Uani 1.00 2 d .
C(12) C 0.12477(17) 0.42329(18) 0.32339(13) 0.0275(4) Uani 1.00 2 d .
C(13) C 0.06066(17) 0.42582(19) 0.43747(14) 0.0282(4) Uani 1.00 2 d .
C(14) C 0.18180(17) 0.37487(18) 0.51679(13) 0.0267(4) Uani 1.00 2 d .
C(15) C 0.35014(14) 0.19954(15) 0.48004(11) 0.0185(3) Uani 1.00 2 d .
C(16) C 0.38687(14) 0.18147(16) 0.60539(11) 0.0185(3) Uani 1.00 2 d .
C(17) C 0.31384(17) 0.06263(17) 0.64351(13) 0.0251(4) Uani 1.00 2 d .
C(18) C 0.55182(15) 0.17561(16) 0.63047(11) 0.0197(3) Uani 1.00 2 d .
C(19) C 0.61438(15) 0.30446(16) 0.65232(12) 0.0200(3) Uani 1.00 2 d .
C(20) C 0.78056(16) 0.30038(17) 0.66998(12) 0.0251(4) Uani 1.00 2 d .
H(1A) H 0.8470 0.6598 1.1552 0.033 Uiso 1.00 2 calc R
H(1B) H 0.7882 0.7692 1.0716 0.033 Uiso 1.00 2 calc R
H(2A) H 0.9312 0.7065 0.9319 0.044 Uiso 1.00 2 calc R
H(2B) H 1.0364 0.6729 1.0408 0.044 Uiso 1.00 2 calc R
H(2) H 0.5142 0.6670 0.7303 0.028 Uiso 1.00 2 calc R
H(3A) H 0.9639 0.4662 1.0377 0.048 Uiso 1.00 2 calc R
H(3B) H 0.9726 0.4957 0.9062 0.048 Uiso 1.00 2 calc R
H(3) H 0.4088 0.4703 0.7471 0.031 Uiso 1.00 2 calc R
H(4A) H 0.7272 0.5151 0.8766 0.032 Uiso 1.00 2 calc R
H(4B) H 0.7307 0.4172 0.9790 0.032 Uiso 1.00 2 calc R
H(5A) H 0.5476 0.3033 0.7961 0.026 Uiso 1.00 2 calc R
H(6) H 0.4950 0.4730 0.9416 0.024 Uiso 1.00 2 calc R
H(6A) H 0.5907 0.4542 0.5783 0.027 Uiso 1.00 2 calc R
H(7A) H 0.4725 0.4236 1.1363 0.032 Uiso 1.00 2 calc R
H(7B) H 0.3257 0.3962 1.0621 0.032 Uiso 1.00 2 calc R
H(7C) H 0.3402 0.5189 1.1378 0.032 Uiso 1.00 2 calc R
H(8A) H 0.2362 0.5562 0.9331 0.027 Uiso 1.00 2 calc R
H(8B) H 0.3151 0.6853 0.9632 0.027 Uiso 1.00 2 calc R
H(11A) H 0.1553 0.2335 0.2947 0.031 Uiso 1.00 2 calc R
H(11B) H 0.2999 0.3139 0.2827 0.031 Uiso 1.00 2 calc R
H(12A) H 0.0477 0.4212 0.2619 0.033 Uiso 1.00 2 calc R
H(12B) H 0.1866 0.4969 0.3136 0.033 Uiso 1.00 2 calc R
H(13A) H 0.0348 0.5116 0.4584 0.034 Uiso 1.00 2 calc R
H(13B) H -0.0264 0.3726 0.4375 0.034 Uiso 1.00 2 calc R
H(14A) H 0.2486 0.4419 0.5439 0.032 Uiso 1.00 2 calc R
H(14B) H 0.1429 0.3331 0.5820 0.032 Uiso 1.00 2 calc R
H(16) H 0.3483 0.2538 0.6465 0.022 Uiso 1.00 2 calc R
H(17A) H 0.3547 -0.0095 0.6068 0.030 Uiso 1.00 2 calc R
H(17B) H 0.2099 0.0672 0.6231 0.030 Uiso 1.00 2 calc R
H(17C) H 0.3302 0.0541 0.7250 0.030 Uiso 1.00 2 calc R
H(18A) H 0.5745 0.1223 0.6969 0.024 Uiso 1.00 2 calc R
H(18B) H 0.5968 0.1377 0.5660 0.024 Uiso 1.00 2 calc R

loop_
_atom_site_aniso_label
_atom_site_aniso_U_11
_atom_site_aniso_U_22
_atom_site_aniso_U_33
_atom_site_aniso_U_12
_atom_site_aniso_U_13
_atom_site_aniso_U_23
F(1) 0.0412(5) 0.0493(7) 0.0235(4) 0.0107(5) 0.0014(4) 0.0107(5)
F(2) 0.0210(5) 0.0544(8) 0.0436(6) 0.0064(5) -0.0010(4) 0.0096(5)
F(3) 0.0482(6) 0.0295(7) 0.0369(5) 0.0148(5) 0.0057(4) 0.0024(5)
F(4) 0.0232(4) 0.0420(7) 0.0305(5) -0.0010(4) 0.0088(3) -0.0053(5)
F(5) 0.0281(5) 0.0350(7) 0.0380(5) -0.0127(4) 0.0032(4) -0.0042(5)
F(6) 0.0265(4) 0.0421(7) 0.0273(5) 0.0012(4) -0.0050(4) 0.0045(5)
O(1) 0.0341(6) 0.0251(8) 0.0256(5) -0.0023(5) 0.0095(4) -0.0065(5)
O(2) 0.0222(5) 0.0301(7) 0.0175(5) -0.0028(5) 0.0048(4) -0.0019(5)
O(3) 0.0231(5) 0.0291(7) 0.0261(6) -0.0001(5) -0.0013(4) -0.0064(5)
O(4) 0.0275(5) 0.0226(7) 0.0194(5) 0.0014(5) 0.0047(4) -0.0011(5)
O(5) 0.0274(5) 0.0200(7) 0.0186(5) -0.0027(5) 0.0055(4) -0.0002(5)
O(6) 0.0306(6) 0.0181(7) 0.0187(5) -0.0035(5) 0.0007(4) 0.0014(5)
N(1) 0.0219(6) 0.0255(9) 0.0197(6) -0.0021(6) 0.0023(5) -0.0022(6)
N(2) 0.0198(6) 0.0246(9) 0.0185(6) 0.0002(6) 0.0012(5) -0.0022(5)
C(1) 0.0278(8) 0.0313(11) 0.0222(8) -0.0089(8) -0.0016(6) -0.0019(7)
C(2) 0.0257(8) 0.0527(14) 0.0329(9) -0.0127(8) 0.0029(7) -0.0098(9)
C(3) 0.0231(8) 0.0587(15) 0.0388(10) 0.0048(9) 0.0036(7) -0.0118(10)
C(4) 0.0232(7) 0.0301(11) 0.0264(8) 0.0028(7) 0.0014(6) -0.0044(7)
C(5) 0.0256(8) 0.0238(10) 0.0141(7) 0.0001(7) 0.0047(6) 0.0022(7)
C(6) 0.0217(7) 0.0199(10) 0.0183(7) 0.0021(6) 0.0035(5) -0.0008(7)
C(7) 0.0285(8) 0.0278(11) 0.0231(8) -0.0051(7) 0.0006(6) 0.0012(7)
C(8) 0.0187(7) 0.0273(10) 0.0221(7) 0.0006(7) 0.0053(6) 0.0026(7)
C(9) 0.0184(7) 0.0231(10) 0.0213(7) -0.0010(6) 0.0024(6) -0.0006(7)
C(10) 0.0260(8) 0.0333(12) 0.0246(8) 0.0055(7) 0.0041(6) 0.0018(7)
C(11) 0.0250(7) 0.0321(11) 0.0193(7) -0.0015(7) 0.0002(6) 0.0022(7)
C(12) 0.0262(8) 0.0269(11) 0.0291(8) 0.0003(7) -0.0005(6) 0.0047(7)
C(13) 0.0223(7) 0.0301(11) 0.0320(8) 0.0045(7) 0.0010(6) 0.0017(8)
C(14) 0.0236(7) 0.0309(11) 0.0259(8) 0.0066(7) 0.0028(6) -0.0046(7)
C(15) 0.0176(7) 0.0193(10) 0.0190(7) -0.0043(6) 0.0047(5) -0.0012(7)
C(16) 0.0205(7) 0.0177(9) 0.0177(7) 0.0003(6) 0.0039(5) -0.0021(6)
C(17) 0.0293(8) 0.0286(11) 0.0179(7) -0.0069(7) 0.0045(6) -0.0015(7)
C(18) 0.0217(7) 0.0208(9) 0.0169(7) 0.0009(7) 0.0031(5) 0.0002(7)
C(19) 0.0222(7) 0.0223(10) 0.0157(7) -0.0010(7) 0.0033(5) 0.0009(6)
C(20) 0.0248(8) 0.0289(11) 0.0218(8) -0.0052(7) 0.0020(6) -0.0004(7)

loop_
_atom_type_symbol
_atom_type_description
_atom_type_scat_dispersion_real
_atom_type_scat_dispersion_imag
_atom_type_scat_source
C C 0.018 0.009
;
International Tables for Crystallography
(1992, Vol. C, Tables 4.2.6.8 and 6.1.1.4)
;
H H 0.000 0.000
;
International Tables for Crystallography
(1992, Vol. C, Table 6.1.1.4)
;
N N 0.031 0.018
;
International Tables for Crystallography
(1992, Vol. C, Tables 4.2.6.8 and 6.1.1.4)
;
O O 0.049 0.032
;
International Tables for Crystallography
(1992, Vol. C, Tables 4.2.6.8 and 6.1.1.4)
;
F F 0.073 0.053
;
International Tables for Crystallography
(1992, Vol. C, Tables 4.2.6.8 and 6.1.1.4)
;

loop_
_geom_angle_atom_site_label_1
_geom_angle_atom_site_label_2
_geom_angle_atom_site_label_3
_geom_angle
_geom_angle_publ_flag
C(1) N(1) C(4) 111.78(12) yes
C(1) N(1) C(5) 121.13(14) yes
C(4) N(1) C(5) 126.43(13) yes
C(11) N(2) C(14) 111.66(12) yes
C(11) N(2) C(15) 121.02(13) yes
C(14) N(2) C(15) 127.27(12) yes
N(1) C(1) C(2) 102.59(14) yes
C(1) C(2) C(3) 102.96(16) yes
C(2) C(3) C(4) 103.54(15) yes
N(1) C(4) C(3) 103.09(14) yes
O(1) C(5) N(1) 120.61(14) yes
O(1) C(5) C(6) 120.20(13) yes
N(1) C(5) C(6) 119.06(14) yes
C(5) C(6) C(7) 107.64(12) yes
C(5) C(6) C(8) 110.72(14) yes
C(7) C(6) C(8) 110.21(12) yes
C(6) C(8) C(9) 113.20(12) yes
O(2) C(9) O(3) 112.64(12) yes
O(2) C(9) C(8) 108.84(11) yes
O(2) C(9) C(10) 109.15(13) yes
O(3) C(9) C(8) 112.05(14) yes
O(3) C(9) C(10) 103.78(12) yes
C(8) C(9) C(10) 110.26(12) yes
F(1) C(10) F(2) 107.17(12) yes
F(1) C(10) F(3) 106.69(15) yes
F(1) C(10) C(9) 112.14(13) yes
F(2) C(10) F(3) 106.54(13) yes
F(2) C(10) C(9) 112.05(14) yes
F(3) C(10) C(9) 111.88(12) yes
N(2) C(11) C(12) 103.74(13) yes
C(11) C(12) C(13) 104.00(14) yes
C(12) C(13) C(14) 103.50(13) yes
N(2) C(14) C(13) 103.14(12) yes
O(4) C(15) N(2) 120.86(12) yes
O(4) C(15) C(16) 119.92(13) yes
N(2) C(15) C(16) 119.16(13) yes
C(15) C(16) C(17) 109.00(12) yes
C(15) C(16) C(18) 110.32(11) yes
C(17) C(16) C(18) 111.26(13) yes
C(16) C(18) C(19) 111.06(13) yes
O(5) C(19) O(6) 109.42(13) yes
O(5) C(19) C(18) 112.71(12) yes
O(5) C(19) C(20) 105.45(11) yes
O(6) C(19) C(18) 108.63(11) yes
O(6) C(19) C(20) 109.18(12) yes
C(18) C(19) C(20) 111.38(13) yes
F(4) C(20) F(5) 107.40(13) yes
F(4) C(20) F(6) 106.55(13) yes
F(4) C(20) C(19) 112.70(12) yes
F(5) C(20) F(6) 106.74(12) yes
F(5) C(20) C(19) 112.03(14) yes
F(6) C(20) C(19) 111.08(12) yes
C(9) O(2) H(2) 109.475 yes
C(9) O(3) H(3) 109.471 yes
C(19) O(5) H(5A) 109.472 yes
C(19) O(6) H(6A) 109.469 yes
N(1) C(1) H(1A) 111.250 yes
N(1) C(1) H(1B) 111.253 yes
C(2) C(1) H(1A) 111.250 yes
C(2) C(1) H(1B) 111.253 yes
H(1A) C(1) H(1B) 109.150 yes
C(1) C(2) H(2A) 111.170 yes
C(1) C(2) H(2B) 111.169 yes
C(3) C(2) H(2A) 111.179 yes
C(3) C(2) H(2B) 111.177 yes
H(2A) C(2) H(2B) 109.106 yes
C(2) C(3) H(3A) 111.056 yes
C(2) C(3) H(3B) 111.054 yes
C(4) C(3) H(3A) 111.058 yes
C(4) C(3) H(3B) 111.049 yes
H(3A) C(3) H(3B) 109.025 yes
N(1) C(4) H(4A) 111.145 yes
N(1) C(4) H(4B) 111.141 yes
C(3) C(4) H(4A) 111.152 yes
C(3) C(4) H(4B) 111.145 yes
H(4A) C(4) H(4B) 109.090 yes
C(5) C(6) H(6) 109.414 yes
C(7) C(6) H(6) 109.414 yes
C(8) C(6) H(6) 109.413 yes
C(6) C(7) H(7A) 109.473 yes
C(6) C(7) H(7B) 109.471 yes
C(6) C(7) H(7C) 109.471 yes
H(7A) C(7) H(7B) 109.475 yes
H(7A) C(7) H(7C) 109.471 yes
H(7B) C(7) H(7C) 109.466 yes
C(6) C(8) H(8A) 108.935 yes
C(6) C(8) H(8B) 108.936 yes
C(9) C(8) H(8A) 108.939 yes
C(9) C(8) H(8B) 108.943 yes
H(8A) C(8) H(8B) 107.743 yes
N(2) C(11) H(11A) 111.007 yes
N(2) C(11) H(11B) 111.010 yes
C(12) C(11) H(11A) 111.010 yes
C(12) C(11) H(11B) 111.016 yes
H(11A) C(11) H(11B) 109.002 yes
C(11) C(12) H(12A) 110.954 yes
C(11) C(12) H(12B) 110.962 yes
C(13) C(12) H(12A) 110.955 yes
C(13) C(12) H(12B) 110.958 yes
H(12A) C(12) H(12B) 108.967 yes
C(12) C(13) H(13A) 111.060 yes
C(12) C(13) H(13B) 111.060 yes
C(14) C(13) H(13A) 111.064 yes
C(14) C(13) H(13B) 111.066 yes
H(13A) C(13) H(13B) 109.030 yes
N(2) C(14) H(14A) 111.136 yes
N(2) C(14) H(14B) 111.135 yes
C(13) C(14) H(14A) 111.137 yes
C(13) C(14) H(14B) 111.133 yes
H(14A) C(14) H(14B) 109.084 yes
C(15) C(16) H(16) 108.741 yes
C(17) C(16) H(16) 108.738 yes
C(18) C(16) H(16) 108.735 yes
C(16) C(17) H(17A) 109.467 yes
C(16) C(17) H(17B) 109.468 yes
C(16) C(17) H(17C) 109.472 yes
H(17A) C(17) H(17B) 109.474 yes
H(17A) C(17) H(17C) 109.471 yes
H(17B) C(17) H(17C) 109.476 yes
C(16) C(18) H(18A) 109.427 yes
C(16) C(18) H(18B) 109.428 yes
C(19) C(18) H(18A) 109.425 yes
C(19) C(18) H(18B) 109.424 yes
H(18A) C(18) H(18B) 108.024 yes

loop_
_geom_bond_atom_site_label_1
_geom_bond_atom_site_label_2
_geom_bond_distance
_geom_bond_publ_flag
F(1) C(10) 1.3358(18) yes
F(2) C(10) 1.3438(18) yes
F(3) C(10) 1.345(2) yes
F(4) C(20) 1.3344(18) yes
F(5) C(20) 1.336(2) yes
F(6) C(20) 1.3532(18) yes
O(1) C(5) 1.2408(20) yes
O(2) C(9) 1.3948(18) yes
O(3) C(9) 1.399(2) yes
O(4) C(15) 1.2519(18) yes
O(5) C(19) 1.4119(18) yes
O(6) C(19) 1.3844(18) yes
N(1) C(1) 1.476(2) yes
N(1) C(4) 1.476(2) yes
N(1) C(5) 1.3372(19) yes
N(2) C(11) 1.4786(19) yes
N(2) C(14) 1.475(2) yes
N(2) C(15) 1.3224(19) yes
C(1) C(2) 1.523(2) yes
C(2) C(3) 1.521(3) yes
C(3) C(4) 1.528(2) yes
C(5) C(6) 1.518(2) yes
C(6) C(7) 1.533(2) yes
C(6) C(8) 1.535(2) yes
C(8) C(9) 1.527(2) yes
C(9) C(10) 1.529(2) yes
C(11) C(12) 1.521(3) yes
C(12) C(13) 1.526(2) yes
C(13) C(14) 1.522(2) yes
C(15) C(16) 1.5264(18) yes
C(16) C(17) 1.531(2) yes
C(16) C(18) 1.5411(19) yes
C(18) C(19) 1.518(2) yes
C(19) C(20) 1.543(2) yes
O(2) H(2) 0.840 yes
O(3) H(3) 0.840 yes
O(5) H(5A) 0.840 yes
O(6) H(6A) 0.840 yes
C(1) H(1A) 0.990 yes
C(1) H(1B) 0.990 yes
C(2) H(2A) 0.990 yes
C(2) H(2B) 0.990 yes
C(3) H(3A) 0.990 yes
C(3) H(3B) 0.990 yes
C(4) H(4A) 0.990 yes
C(4) H(4B) 0.990 yes
C(6) H(6) 1.000 yes
C(7) H(7A) 0.980 yes
C(7) H(7B) 0.980 yes
C(7) H(7C) 0.980 yes
C(8) H(8A) 0.990 yes
C(8) H(8B) 0.990 yes
C(11) H(11A) 0.990 yes
C(11) H(11B) 0.990 yes
C(12) H(12A) 0.990 yes
C(12) H(12B) 0.990 yes
C(13) H(13A) 0.990 yes
C(13) H(13B) 0.990 yes
C(14) H(14A) 0.990 yes
C(14) H(14B) 0.990 yes
C(16) H(16) 1.000 yes
C(17) H(17A) 0.980 yes
C(17) H(17B) 0.980 yes
C(17) H(17C) 0.980 yes
C(18) H(18A) 0.990 yes
C(18) H(18B) 0.990 yes

loop_
_geom_contact_atom_site_label_1
_geom_contact_atom_site_label_2
_geom_contact_distance
_geom_contact_publ_flag
_geom_contact_site_symmetry_2
F(1) O(2) 2.7776(13) yes .
F(1) O(3) 2.7276(17) yes .
F(2) O(2) 3.5741(12) yes .
F(2) O(3) 2.6818(15) yes .
F(2) C(8) 2.9185(17) yes .
F(3) O(2) 2.8213(15) yes .
F(3) O(3) 3.5185(17) yes .
F(3) C(8) 2.867(2) yes .
F(4) O(5) 3.5546(14) yes .
F(4) O(6) 2.8737(14) yes .
F(4) C(18) 2.8736(17) yes .
F(5) O(5) 2.7751(14) yes .
F(5) O(6) 2.7599(13) yes .
F(6) O(5) 2.7090(14) yes .
F(6) O(6) 3.5723(14) yes .
F(6) C(18) 2.9693(16) yes .
O(1) C(1) 2.7400(18) yes .
O(1) C(7) 3.000(2) yes .
O(1) C(8) 2.9097(18) yes .
O(2) N(1) 3.3902(15) yes .
O(2) C(4) 3.5535(19) yes .
O(2) C(5) 3.0016(16) yes .
O(2) C(6) 2.8328(19) yes .
O(3) C(6) 3.1262(18) yes .
O(4) O(6) 3.5324(15) yes .
O(4) C(11) 2.733(2) yes .
O(4) C(17) 3.0549(19) yes .
O(4) C(18) 2.9106(16) yes .
O(5) C(16) 3.0083(18) yes .
O(6) N(2) 3.3470(16) yes .
O(6) C(15) 2.9608(18) yes .
O(6) C(16) 2.8287(19) yes .
N(1) C(7) 3.372(2) yes .
N(2) C(17) 3.378(2) yes .
C(2) C(5) 3.584(2) yes .
C(4) C(6) 2.964(2) yes .
C(5) C(9) 3.3279(19) yes .
C(14) C(16) 2.965(2) yes .
C(15) C(19) 3.2909(19) yes .
F(1) F(4) 2.8518(12) yes 2_656
F(1) O(4) 3.3675(14) yes 2_656
F(1) O(6) 3.3282(15) yes 2_656
F(1) C(17) 3.549(2) yes 1_565
F(2) C(2) 3.450(2) yes 1_455
F(2) C(11) 3.3871(18) yes 2_556
F(2) C(12) 3.572(2) yes 2_556
F(3) C(4) 3.4683(20) yes 2_657
F(3) C(17) 3.313(2) yes 1_565
F(4) F(1) 2.8518(12) yes 2_646
F(4) C(13) 3.415(2) yes 1_655
F(4) C(13) 3.546(2) yes 2_646
F(5) O(4) 3.3709(15) yes 2_656
F(5) C(4) 3.5569(19) yes .
F(6) C(2) 3.5418(19) yes 2_747
F(6) C(12) 3.588(2) yes 2_646
O(1) O(5) 2.6112(15) yes 2_657
O(1) C(6) 3.597(2) yes 2_657
O(1) C(7) 3.585(2) yes 2_657
O(1) C(18) 3.4303(17) yes 2_657
O(1) C(19) 3.5103(18) yes 2_657
O(2) O(4) 2.7600(14) yes 2_656
O(2) O(5) 3.4914(17) yes .
O(2) C(7) 3.527(2) yes 2_657
O(2) C(11) 3.5013(19) yes 2_656
O(3) O(4) 3.3867(15) yes 2_656
O(3) O(5) 2.7245(16) yes .
O(3) O(6) 3.5371(15) yes .
O(3) C(14) 3.2996(20) yes .
O(4) F(1) 3.3675(14) yes 2_646
O(4) F(5) 3.3709(15) yes 2_646
O(4) O(2) 2.7600(14) yes 2_646
O(4) O(3) 3.3867(15) yes 2_646
O(4) O(5) 3.5129(16) yes 2_646
O(4) O(6) 2.7224(17) yes 2_646
O(4) C(9) 3.5254(18) yes 2_646
O(4) C(19) 3.586(2) yes 2_646
O(5) O(1) 2.6112(15) yes 2_647
O(5) O(2) 3.4914(17) yes .
O(5) O(3) 2.7245(16) yes .
O(5) O(4) 3.5129(16) yes 2_656
O(5) C(4) 3.3165(19) yes .
O(5) C(9) 3.5358(20) yes .
O(6) F(1) 3.3282(15) yes 2_646
O(6) O(3) 3.5371(15) yes .
O(6) O(4) 2.7224(17) yes 2_656
O(6) C(15) 3.5519(20) yes 2_656
O(6) C(17) 3.3577(20) yes 2_656
C(2) F(2) 3.450(2) yes 1_655
C(2) F(6) 3.5418(19) yes 2_757
C(4) F(3) 3.4683(20) yes 2_647
C(4) F(5) 3.5569(19) yes .
C(4) O(5) 3.3165(19) yes .
C(6) O(1) 3.597(2) yes 2_647
C(7) O(1) 3.585(2) yes 2_647
C(7) O(2) 3.527(2) yes 2_647
C(9) O(4) 3.5254(18) yes 2_656
C(9) O(5) 3.5358(20) yes .
C(11) F(2) 3.3871(18) yes 2_546
C(11) O(2) 3.5013(19) yes 2_646
C(12) F(2) 3.572(2) yes 2_546
C(12) F(6) 3.588(2) yes 2_656
C(13) F(4) 3.415(2) yes 1_455
C(13) F(4) 3.546(2) yes 2_656
C(14) O(3) 3.2996(20) yes .
C(15) O(6) 3.5519(20) yes 2_646
C(17) F(1) 3.549(2) yes 1_545
C(17) F(3) 3.313(2) yes 1_545
C(17) O(6) 3.3577(20) yes 2_646
C(18) O(1) 3.4303(17) yes 2_647
C(19) O(1) 3.5103(18) yes 2_647
C(19) O(4) 3.586(2) yes 2_656
F(1) H(2) 2.5834 yes .
F(1) H(3) 3.3520 yes .
F(2) H(3) 3.5152 yes .
F(2) H(8A) 2.6863 yes .
F(2) H(8B) 3.0880 yes .
F(3) H(2) 3.2001 yes .
F(3) H(8A) 3.2536 yes .
F(3) H(8B) 2.4708 yes .
F(4) H(6A) 3.2510 yes .
F(4) H(18A) 3.1709 yes .
F(4) H(18B) 2.5391 yes .
F(5) H(5A) 3.3383 yes .
F(5) H(6A) 2.5578 yes .
F(6) H(5A) 2.7031 yes .
F(6) H(18A) 2.6977 yes .
F(6) H(18B) 3.2471 yes .
O(1) H(1A) 3.0435 yes .
O(1) H(1B) 2.5144 yes .
O(1) H(6) 3.1876 yes .
O(1) H(7A) 3.2097 yes .
O(1) H(7C) 2.8019 yes .
O(1) H(8B) 2.4753 yes .
O(2) H(3) 2.3642 yes .
O(2) H(4A) 2.8818 yes .
O(2) H(6) 2.7557 yes .
O(2) H(8A) 3.2170 yes .
O(2) H(8B) 2.6639 yes .
O(3) H(2) 2.3782 yes .
O(3) H(6) 2.7646 yes .
O(3) H(8A) 2.5532 yes .
O(3) H(8B) 3.2437 yes .
O(4) H(11A) 2.8510 yes .
O(4) H(11B) 2.6469 yes .
O(4) H(16) 3.1945 yes .
O(4) H(17A) 2.8512 yes .
O(4) H(17B) 3.2957 yes .
O(4) H(18B) 2.4753 yes .
O(5) H(6A) 2.3225 yes .
O(5) H(16) 2.5674 yes .
O(5) H(18A) 2.6296 yes .
O(5) H(18B) 3.2724 yes .
O(6) H(5A) 2.9562 yes .
O(6) H(14A) 3.1002 yes .
O(6) H(16) 2.7594 yes .
O(6) H(18A) 3.2063 yes .
O(6) H(18B) 2.6062 yes .
N(1) H(2A) 2.7429 yes .
N(1) H(2B) 3.1884 yes .
N(1) H(3A) 2.7970 yes .
N(1) H(3B) 3.1804 yes .
N(1) H(6) 2.5205 yes .
N(1) H(7A) 3.1838 yes .
N(2) H(12A) 3.1782 yes .
N(2) H(12B) 2.8211 yes .
N(2) H(13A) 3.1859 yes .
N(2) H(13B) 2.7677 yes .
N(2) H(16) 2.5126 yes .
N(2) H(17B) 3.2037 yes .
C(1) H(3A) 2.7292 yes .
C(1) H(3B) 3.2473 yes .
C(1) H(4A) 3.0517 yes .
C(1) H(4B) 3.1513 yes .
C(2) H(4A) 2.8353 yes .
C(2) H(4B) 3.2244 yes .
C(3) H(1A) 2.7788 yes .
C(3) H(1B) 3.2309 yes .
C(4) H(1A) 2.9915 yes .
C(4) H(1B) 3.1966 yes .
C(4) H(2A) 2.7435 yes .
C(4) H(2B) 3.2601 yes .
C(4) H(6) 2.4773 yes .
C(5) H(1A) 2.9003 yes .
C(5) H(1B) 2.6128 yes .
C(5) H(4A) 2.8116 yes .
C(5) H(4B) 2.8251 yes .
C(5) H(7A) 2.5970 yes .
C(5) H(7B) 3.3138 yes .
C(5) H(7C) 2.6925 yes .
C(5) H(8A) 3.3028 yes .
C(5) H(8B) 2.5236 yes .
C(6) H(2) 3.5437 yes .
C(6) H(3) 3.0134 yes .
C(6) H(4A) 3.0141 yes .
C(6) H(4B) 2.9017 yes .
C(7) H(4B) 3.5367 yes .
C(7) H(8A) 2.5132 yes .
C(7) H(8B) 2.9135 yes .
C(8) H(2) 3.1043 yes .
C(8) H(3) 2.7400 yes .
C(8) H(7A) 3.3601 yes .
C(8) H(7B) 2.7446 yes .
C(8) H(7C) 2.6641 yes .
C(9) H(6) 2.5877 yes .
C(10) H(2) 2.6074 yes .
C(10) H(3) 3.0260 yes .
C(10) H(8A) 2.7577 yes .
C(10) H(8B) 2.6107 yes .
C(11) H(13A) 3.2565 yes .
C(11) H(13B) 2.7742 yes .
C(11) H(14A) 2.9959 yes .
C(11) H(14B) 3.1921 yes .
C(12) H(14A) 2.8088 yes .
C(12) H(14B) 3.2347 yes .
C(13) H(11A) 2.8586 yes .
C(13) H(11B) 3.2222 yes .
C(14) H(11A) 3.0552 yes .
C(14) H(11B) 3.1461 yes .
C(14) H(12A) 3.2498 yes .
C(14) H(12B) 2.7653 yes .
C(14) H(16) 2.4813 yes .
C(14) H(17B) 3.5473 yes .
C(15) H(11A) 2.7858 yes .
C(15) H(11B) 2.6731 yes .
C(15) H(14A) 2.8914 yes .
C(15) H(14B) 2.7526 yes .
C(15) H(17A) 2.7093 yes .
C(15) H(17B) 2.6381 yes .
C(15) H(17C) 3.3372 yes .
C(15) H(18A) 3.3165 yes .
C(15) H(18B) 2.5324 yes .
C(16) H(5A) 2.9447 yes .
C(16) H(6A) 3.5170 yes .
C(16) H(14A) 3.1459 yes .
C(16) H(14B) 2.7884 yes .
C(17) H(14B) 3.3689 yes .
C(17) H(18A) 2.5417 yes .
C(17) H(18B) 2.9585 yes .
C(18) H(5A) 2.4128 yes .
C(18) H(6A) 3.0860 yes .
C(18) H(17A) 2.7046 yes .
C(18) H(17B) 3.3772 yes .
C(18) H(17C) 2.7466 yes .
C(19) H(16) 2.5259 yes .
C(20) H(5A) 2.7217 yes .
C(20) H(6A) 2.6031 yes .
C(20) H(18A) 2.7412 yes .
C(20) H(18B) 2.6870 yes .
H(1A) H(2A) 2.8776 yes .
H(1A) H(2B) 2.3062 yes .
H(1A) H(3A) 2.7746 yes .
H(1A) H(4B) 3.4776 yes .
H(1B) H(2A) 2.3055 yes .
H(1B) H(2B) 2.5761 yes .
H(2A) H(3A) 2.8840 yes .
H(2A) H(3B) 2.3233 yes .
H(2A) H(4A) 2.8437 yes .
H(2B) H(3A) 2.3222 yes .
H(2B) H(3B) 2.5375 yes .
H(2) H(3) 2.3445 yes .
H(2) H(4A) 3.0266 yes .
H(2) H(6) 3.2910 yes .
H(2) H(8B) 3.4543 yes .
H(3A) H(4A) 2.8679 yes .
H(3A) H(4B) 2.2901 yes .
H(3B) H(4A) 2.2908 yes .
H(3B) H(4B) 2.6053 yes .
H(3) H(4A) 3.2758 yes .
H(3) H(6) 2.4063 yes .
H(3) H(8A) 2.9775 yes .
H(4A) H(6) 2.3848 yes .
H(4B) H(6) 2.2828 yes .
H(4B) H(7A) 3.1494 yes .
H(5A) H(6A) 3.1182 yes .
H(5A) H(16) 2.5388 yes .
H(5A) H(17C) 3.4265 yes .
H(5A) H(18A) 2.3018 yes .
H(5A) H(18B) 3.3360 yes .
H(6) H(7A) 2.4111 yes .
H(6) H(7B) 2.3552 yes .
H(6) H(7C) 2.8782 yes .
H(6) H(8A) 2.5598 yes .
H(6) H(8B) 2.8509 yes .
H(6A) H(14A) 3.1766 yes .
H(6A) H(16) 3.2603 yes .
H(6A) H(18B) 3.4065 yes .
H(7A) H(8A) 3.4645 yes .
H(7B) H(8A) 2.4188 yes .
H(7B) H(8B) 3.3250 yes .
H(7C) H(8A) 2.5987 yes .
H(7C) H(8B) 2.7468 yes .
H(11A) H(12A) 2.2737 yes .
H(11A) H(12B) 2.8544 yes .
H(11A) H(13B) 2.8983 yes .
H(11B) H(12A) 2.6070 yes .
H(11B) H(12B) 2.2735 yes .
H(11B) H(14A) 3.4760 yes .
H(12A) H(13A) 2.5539 yes .
H(12A) H(13B) 2.3148 yes .
H(12B) H(13A) 2.3139 yes .
H(12B) H(13B) 2.8817 yes .
H(12B) H(14A) 2.8365 yes .
H(13A) H(14A) 2.2940 yes .
H(13A) H(14B) 2.5830 yes .
H(13B) H(14A) 2.8697 yes .
H(13B) H(14B) 2.2934 yes .
H(14A) H(16) 2.5090 yes .
H(14B) H(16) 2.1797 yes .
H(14B) H(17B) 2.9594 yes .
H(16) H(17A) 2.8713 yes .
H(16) H(17B) 2.3886 yes .
H(16) H(17C) 2.3539 yes .
H(16) H(18A) 2.5680 yes .
H(16) H(18B) 2.8495 yes .
H(17A) H(18A) 2.6504 yes .
H(17A) H(18B) 2.8190 yes .
H(17B) H(18A) 3.4888 yes .
H(17C) H(18A) 2.4296 yes .
H(17C) H(18B) 3.3481 yes .
F(1) H(13B) 2.7725 yes 2_556
F(1) H(14A) 3.3702 yes .
F(1) H(17A) 2.9109 yes 1_565
F(1) H(18B) 3.0760 yes 2_656
F(2) H(2A) 2.8244 yes 1_455
F(2) H(2B) 3.5658 yes 1_455
F(2) H(3B) 2.9412 yes 1_455
F(2) H(11A) 2.5554 yes 2_556
F(2) H(12A) 3.0893 yes 2_556
F(2) H(13B) 3.2153 yes 2_556
F(3) H(2A) 3.5823 yes 1_455
F(3) H(3A) 3.1907 yes 2_657
F(3) H(4B) 2.7963 yes 2_657
F(3) H(7A) 2.9165 yes 2_657
F(3) H(12A) 2.9437 yes 2_556
F(3) H(13B) 3.4297 yes 2_556
F(3) H(17A) 3.2015 yes 1_565
F(3) H(17B) 3.4045 yes 1_565
F(3) H(17C) 2.8100 yes 1_565
F(4) H(12B) 2.9245 yes 2_646
F(4) H(13A) 2.8069 yes 2_646
F(4) H(13B) 2.6285 yes 1_655
F(4) H(14B) 2.9608 yes 1_655
F(5) H(3B) 3.0319 yes .
F(5) H(4A) 2.8490 yes .
F(5) H(11A) 3.4479 yes 2_656
F(5) H(13A) 3.4815 yes 1_655
F(5) H(13B) 3.2691 yes 1_655
F(5) H(14B) 3.2562 yes 1_655
F(6) H(1A) 3.2542 yes 2_747
F(6) H(2B) 2.6770 yes 2_747
F(6) H(3B) 3.4820 yes .
F(6) H(4A) 3.4075 yes .
F(6) H(4B) 3.3621 yes .
F(6) H(7C) 3.0749 yes 2_647
F(6) H(12B) 2.7569 yes 2_646
O(1) H(3) 3.3582 yes 2_657
O(1) H(4B) 3.3292 yes 2_657
O(1) H(5A) 1.7926 yes 2_657
O(1) H(6) 2.8252 yes 2_657
O(1) H(7A) 3.5762 yes 2_657
O(1) H(7B) 3.0960 yes 2_657
O(1) H(16) 3.2337 yes 2_657
O(1) H(17C) 2.9760 yes 2_657
O(1) H(18A) 2.8909 yes 2_657
O(2) H(7A) 2.8311 yes 2_657
O(2) H(7B) 3.3379 yes 2_657
O(2) H(11A) 3.5954 yes 2_656
O(2) H(11B) 2.6924 yes 2_656
O(3) H(5A) 3.0474 yes .
O(3) H(6A) 3.2617 yes .
O(3) H(14A) 2.5596 yes .
O(3) H(14B) 3.1651 yes .
O(3) H(16) 3.0154 yes .
O(4) H(2) 1.9311 yes 2_646
O(4) H(3) 3.1528 yes 2_646
O(4) H(6A) 1.8976 yes 2_646
O(5) H(2) 3.3497 yes .
O(5) H(3) 1.8888 yes .
O(5) H(4A) 2.6432 yes .
O(5) H(4B) 3.0974 yes .
O(5) H(6) 2.7154 yes .
O(6) H(3) 2.9634 yes .
O(6) H(17A) 2.4618 yes 2_656
O(6) H(18B) 3.4982 yes 2_656
N(1) H(7B) 3.3930 yes 2_657
N(1) H(17C) 3.0179 yes 2_657
N(2) H(2) 3.3643 yes 2_646
C(1) H(7B) 3.0943 yes 2_657
C(1) H(17C) 3.1448 yes 2_657
C(2) H(3A) 3.4916 yes 2_757
C(2) H(8A) 3.0988 yes 1_655
C(2) H(8B) 3.5448 yes 1_655
C(3) H(8A) 3.0027 yes 1_655
C(4) H(5A) 3.4015 yes .
C(5) H(5A) 2.9881 yes 2_657
C(5) H(7B) 3.3737 yes 2_657
C(5) H(17C) 2.9924 yes 2_657
C(5) H(18A) 3.4714 yes 2_657
C(6) H(5A) 3.5699 yes .
C(7) H(1B) 3.2252 yes 2_647
C(7) H(11B) 2.9610 yes 1_556
C(7) H(12B) 3.4000 yes 1_556
C(7) H(17C) 3.4196 yes 2_657
C(7) H(18A) 3.0668 yes 2_657
C(8) H(2B) 3.1918 yes 1_455
C(8) H(3B) 3.4808 yes 1_455
C(10) H(12A) 3.4980 yes 2_556
C(10) H(13B) 3.3722 yes 2_556
C(11) H(2A) 3.4400 yes 2_646
C(11) H(2) 3.0429 yes 2_646
C(11) H(7B) 3.5315 yes 1_554
C(11) H(7C) 3.4849 yes 1_554
C(12) H(7C) 3.2567 yes 1_554
C(12) H(17B) 3.5683 yes 2_556
C(12) H(18A) 3.5395 yes 2_656
C(13) H(17B) 2.9815 yes 2_556
C(14) H(3) 3.5030 yes .
C(15) H(2) 2.9116 yes 2_646
C(15) H(6A) 2.7928 yes 2_646
C(16) H(3) 3.5370 yes .
C(16) H(6A) 3.3018 yes 2_646
C(17) H(1A) 3.1015 yes 2_647
C(17) H(6A) 3.0833 yes 2_646
C(17) H(7A) 3.5180 yes 2_647
C(17) H(13A) 3.4224 yes 2_546
C(17) H(13B) 3.4458 yes 2_546
C(18) H(7C) 3.3371 yes 2_647
C(18) H(12B) 3.1317 yes 2_646
C(19) H(3) 2.9002 yes .
C(20) H(4A) 3.4426 yes .
C(20) H(12B) 3.2814 yes 2_646
C(20) H(13B) 3.4986 yes 1_655
H(1A) F(6) 3.2542 yes 2_757
H(1A) C(17) 3.1015 yes 2_657
H(1A) H(12A) 3.3687 yes 1_656
H(1A) H(16) 3.2451 yes 2_657
H(1A) H(17B) 2.9148 yes 2_657
H(1A) H(17C) 2.5260 yes 2_657
H(1B) C(7) 3.2252 yes 2_657
H(1B) H(3A) 3.4515 yes 2_757
H(1B) H(3B) 3.2938 yes 2_757
H(1B) H(6) 3.4180 yes 2_657
H(1B) H(7B) 2.3032 yes 2_657
H(1B) H(8A) 3.0942 yes 2_657
H(1B) H(17C) 3.5840 yes 2_657
H(2A) F(2) 2.8244 yes 1_655
H(2A) F(3) 3.5823 yes 1_655
H(2A) C(11) 3.4400 yes 2_656
H(2A) H(3A) 2.9705 yes 2_757
H(2A) H(7B) 3.1426 yes 2_657
H(2A) H(8A) 3.2594 yes 1_655
H(2A) H(8B) 3.5653 yes 1_655
H(2A) H(11A) 2.7875 yes 2_656
H(2A) H(11B) 3.4290 yes 2_656
H(2A) H(12A) 3.2870 yes 2_656
H(2B) F(2) 3.5658 yes 1_655
H(2B) F(6) 2.6770 yes 2_757
H(2B) C(8) 3.1918 yes 1_655
H(2B) H(3A) 3.2898 yes 2_757
H(2B) H(3B) 3.5299 yes 2_757
H(2B) H(4B) 3.4203 yes 2_757
H(2B) H(7C) 3.4038 yes 1_655
H(2B) H(8A) 2.6468 yes 1_655
H(2B) H(8B) 2.8125 yes 1_655
H(2) O(4) 1.9311 yes 2_656
H(2) O(5) 3.3497 yes .
H(2) N(2) 3.3643 yes 2_656
H(2) C(11) 3.0429 yes 2_656
H(2) C(15) 2.9116 yes 2_656
H(2) H(6A) 3.0369 yes .
H(2) H(7A) 3.1858 yes 2_657
H(2) H(11A) 3.1854 yes 2_656
H(2) H(11B) 2.3528 yes 2_656
H(3A) F(3) 3.1907 yes 2_647
H(3A) C(2) 3.4916 yes 2_747
H(3A) H(1B) 3.4515 yes 2_747
H(3A) H(2A) 2.9705 yes 2_747
H(3A) H(2B) 3.2898 yes 2_747
H(3A) H(7B) 3.4349 yes 1_655
H(3A) H(8A) 3.0549 yes 1_655
H(3A) H(12A) 2.7809 yes 1_656
H(3B) F(2) 2.9412 yes 1_655
H(3B) F(5) 3.0319 yes .
H(3B) F(6) 3.4820 yes .
H(3B) C(8) 3.4808 yes 1_655
H(3B) H(1B) 3.2938 yes 2_747
H(3B) H(2B) 3.5299 yes 2_747
H(3B) H(8A) 2.5302 yes 1_655
H(3) O(1) 3.3582 yes 2_647
H(3) O(4) 3.1528 yes 2_656
H(3) O(5) 1.8888 yes .
H(3) O(6) 2.9634 yes .
H(3) C(14) 3.5030 yes .
H(3) C(16) 3.5370 yes .
H(3) C(19) 2.9002 yes .
H(3) H(5A) 2.2634 yes .
H(3) H(6A) 2.7270 yes .
H(3) H(14A) 2.7766 yes .
H(3) H(14B) 3.3891 yes .
H(3) H(16) 2.6621 yes .
H(4A) F(5) 2.8490 yes .
H(4A) F(6) 3.4075 yes .
H(4A) O(5) 2.6432 yes .
H(4A) C(20) 3.4426 yes .
H(4A) H(5A) 2.9435 yes .
H(4A) H(11A) 3.3492 yes 2_656
H(4B) F(3) 2.7963 yes 2_647
H(4B) F(6) 3.3621 yes .
H(4B) O(1) 3.3292 yes 2_647
H(4B) O(5) 3.0974 yes .
H(4B) H(2B) 3.4203 yes 2_747
H(4B) H(5A) 2.9413 yes .
H(4B) H(8B) 2.6296 yes 2_647
H(5A) O(1) 1.7926 yes 2_647
H(5A) O(3) 3.0474 yes .
H(5A) C(4) 3.4015 yes .
H(5A) C(5) 2.9881 yes 2_647
H(5A) C(6) 3.5699 yes .
H(5A) H(3) 2.2634 yes .
H(5A) H(4A) 2.9435 yes .
H(5A) H(4B) 2.9413 yes .
H(5A) H(6) 2.5906 yes .
H(5A) H(7C) 3.3083 yes 2_647
H(5A) H(8B) 3.3175 yes 2_647
H(6) O(1) 2.8252 yes 2_647
H(6) O(5) 2.7154 yes .
H(6) H(1B) 3.4180 yes 2_647
H(6) H(5A) 2.5906 yes .
H(6A) O(3) 3.2617 yes .
H(6A) O(4) 1.8976 yes 2_656
H(6A) C(15) 2.7928 yes 2_656
H(6A) C(16) 3.3018 yes 2_656
H(6A) C(17) 3.0833 yes 2_656
H(6A) H(2) 3.0369 yes .
H(6A) H(3) 2.7270 yes .
H(6A) H(17A) 2.3377 yes 2_656
H(6A) H(17B) 3.3654 yes 2_656
H(6A) H(18B) 3.0787 yes 2_656
H(7A) F(3) 2.9165 yes 2_647
H(7A) O(1) 3.5762 yes 2_647
H(7A) O(2) 2.8311 yes 2_647
H(7A) C(17) 3.5180 yes 2_657
H(7A) H(2) 3.1858 yes 2_647
H(7A) H(8B) 3.4920 yes 2_647
H(7A) H(11B) 2.7232 yes 1_556
H(7A) H(12B) 3.5979 yes 1_556
H(7A) H(17A) 3.4415 yes 2_657
H(7A) H(17C) 2.7665 yes 2_657
H(7A) H(18A) 2.9762 yes 2_657
H(7B) O(1) 3.0960 yes 2_647
H(7B) O(2) 3.3379 yes 2_647
H(7B) N(1) 3.3930 yes 2_647
H(7B) C(1) 3.0943 yes 2_647
H(7B) C(5) 3.3737 yes 2_647
H(7B) C(11) 3.5315 yes 1_556
H(7B) H(1B) 2.3032 yes 2_647
H(7B) H(2A) 3.1426 yes 2_647
H(7B) H(3A) 3.4349 yes 1_455
H(7B) H(11B) 2.8083 yes 1_556
H(7B) H(12B) 3.5247 yes 1_556
H(7C) F(6) 3.0749 yes 2_657
H(7C) C(11) 3.4849 yes 1_556
H(7C) C(12) 3.2567 yes 1_556
H(7C) C(18) 3.3371 yes 2_657
H(7C) H(2B) 3.4038 yes 1_455
H(7C) H(5A) 3.3083 yes 2_657
H(7C) H(11B) 2.8448 yes 1_556
H(7C) H(12A) 3.3536 yes 1_556
H(7C) H(12B) 2.6319 yes 1_556
H(7C) H(17C) 3.3909 yes 2_657
H(7C) H(18A) 2.3566 yes 2_657
H(8A) C(2) 3.0988 yes 1_455
H(8A) C(3) 3.0027 yes 1_455
H(8A) H(1B) 3.0942 yes 2_647
H(8A) H(2A) 3.2594 yes 1_455
H(8A) H(2B) 2.6468 yes 1_455
H(8A) H(3A) 3.0549 yes 1_455
H(8A) H(3B) 2.5302 yes 1_455
H(8B) C(2) 3.5448 yes 1_455
H(8B) H(2A) 3.5653 yes 1_455
H(8B) H(2B) 2.8125 yes 1_455
H(8B) H(4B) 2.6296 yes 2_657
H(8B) H(5A) 3.3175 yes 2_657
H(8B) H(7A) 3.4920 yes 2_657
H(11A) F(2) 2.5554 yes 2_546
H(11A) F(5) 3.4479 yes 2_646
H(11A) O(2) 3.5954 yes 2_646
H(11A) H(2A) 2.7875 yes 2_646
H(11A) H(2) 3.1854 yes 2_646
H(11A) H(4A) 3.3492 yes 2_646
H(11B) O(2) 2.6924 yes 2_646
H(11B) C(7) 2.9610 yes 1_554
H(11B) H(2A) 3.4290 yes 2_646
H(11B) H(2) 2.3528 yes 2_646
H(11B) H(7A) 2.7232 yes 1_554
H(11B) H(7B) 2.8083 yes 1_554
H(11B) H(7C) 2.8448 yes 1_554
H(11B) H(18A) 3.5178 yes 2_656
H(12A) F(2) 3.0893 yes 2_546
H(12A) F(3) 2.9437 yes 2_546
H(12A) C(10) 3.4980 yes 2_546
H(12A) H(1A) 3.3687 yes 1_454
H(12A) H(2A) 3.2870 yes 2_646
H(12A) H(3A) 2.7809 yes 1_454
H(12A) H(7C) 3.3536 yes 1_554
H(12A) H(17B) 3.2451 yes 2_556
H(12B) F(4) 2.9245 yes 2_656
H(12B) F(6) 2.7569 yes 2_656
H(12B) C(7) 3.4000 yes 1_554
H(12B) C(18) 3.1317 yes 2_656
H(12B) C(20) 3.2814 yes 2_656
H(12B) H(7A) 3.5979 yes 1_554
H(12B) H(7B) 3.5247 yes 1_554
H(12B) H(7C) 2.6319 yes 1_554
H(12B) H(18A) 2.6057 yes 2_656
H(12B) H(18B) 2.8293 yes 2_656
H(13A) F(4) 2.8069 yes 2_656
H(13A) F(5) 3.4815 yes 1_455
H(13A) C(17) 3.4224 yes 2_556
H(13A) H(17B) 2.4817 yes 2_556
H(13B) F(1) 2.7725 yes 2_546
H(13B) F(2) 3.2153 yes 2_546
H(13B) F(3) 3.4297 yes 2_546
H(13B) F(4) 2.6285 yes 1_455
H(13B) F(5) 3.2691 yes 1_455
H(13B) C(10) 3.3722 yes 2_546
H(13B) C(17) 3.4458 yes 2_556
H(13B) C(20) 3.4986 yes 1_455
H(13B) H(17A) 3.3098 yes 2_556
H(13B) H(17B) 2.7625 yes 2_556
H(14A) F(1) 3.3702 yes .
H(14A) O(3) 2.5596 yes .
H(14A) H(3) 2.7766 yes .
H(14A) H(18B) 2.9126 yes 2_656
H(14B) F(4) 2.9608 yes 1_455
H(14B) F(5) 3.2562 yes 1_455
H(14B) O(3) 3.1651 yes .
H(14B) H(3) 3.3891 yes .
H(16) O(1) 3.2337 yes 2_647
H(16) O(3) 3.0154 yes .
H(16) H(1A) 3.2451 yes 2_647
H(16) H(3) 2.6621 yes .
H(17A) F(1) 2.9109 yes 1_545
H(17A) F(3) 3.2015 yes 1_545
H(17A) O(6) 2.4618 yes 2_646
H(17A) H(6A) 2.3377 yes 2_646
H(17A) H(7A) 3.4415 yes 2_647
H(17A) H(13B) 3.3098 yes 2_546
H(17B) F(3) 3.4045 yes 1_545
H(17B) C(12) 3.5683 yes 2_546
H(17B) C(13) 2.9815 yes 2_546
H(17B) H(1A) 2.9148 yes 2_647
H(17B) H(6A) 3.3654 yes 2_646
H(17B) H(12A) 3.2451 yes 2_546
H(17B) H(13A) 2.4817 yes 2_546
H(17B) H(13B) 2.7625 yes 2_546
H(17C) F(3) 2.8100 yes 1_545
H(17C) O(1) 2.9760 yes 2_647
H(17C) N(1) 3.0179 yes 2_647
H(17C) C(1) 3.1448 yes 2_647
H(17C) C(5) 2.9924 yes 2_647
H(17C) C(7) 3.4196 yes 2_647
H(17C) H(1A) 2.5260 yes 2_647
H(17C) H(1B) 3.5840 yes 2_647
H(17C) H(7A) 2.7665 yes 2_647
H(17C) H(7C) 3.3909 yes 2_647
H(18A) O(1) 2.8909 yes 2_647
H(18A) C(5) 3.4714 yes 2_647
H(18A) C(7) 3.0668 yes 2_647
H(18A) C(12) 3.5395 yes 2_646
H(18A) H(7A) 2.9762 yes 2_647
H(18A) H(7C) 2.3566 yes 2_647
H(18A) H(11B) 3.5178 yes 2_646
H(18A) H(12B) 2.6057 yes 2_646
H(18B) F(1) 3.0760 yes 2_646
H(18B) O(6) 3.4982 yes 2_646
H(18B) H(6A) 3.0787 yes 2_646
H(18B) H(12B) 2.8293 yes 2_646
H(18B) H(14A) 2.9126 yes 2_646

loop_
_geom_hbond_atom_site_label_D
_geom_hbond_atom_site_label_H
_geom_hbond_atom_site_label_A
_geom_hbond_site_symmetry_A
_geom_hbond_distance_DA
_geom_hbond_distance_DH
_geom_hbond_distance_HA
_geom_hbond_angle_DHA
_geom_hbond_publ_flag
O(2) H(2) O(4) 2_656 2.7600(14) 0.840 1.931 168.88(8) no
O(3) H(3) O(5) . 2.7245(16) 0.840 1.889 173.04(9) no
O(5) H(5A) O(1) 2_647 2.6112(15) 0.840 1.793 164.32(8) no
O(6) H(6A) F(5) . 2.7599(13) 0.840 2.558 94.93(7) no
O(6) H(6A) O(4) 2_656 2.7224(17) 0.840 1.898 166.86(7) no

loop_
_geom_torsion_atom_site_label_1
_geom_torsion_atom_site_label_2
_geom_torsion_atom_site_label_3
_geom_torsion_atom_site_label_4
_geom_torsion
_geom_torsion_publ_flag
C(1) N(1) C(4) C(3) 8.03(16) no
C(4) N(1) C(1) C(2) 16.68(16) no
C(1) N(1) C(5) O(1) -2.9(2) no
C(5) N(1) C(1) C(2) -154.59(12) no
C(4) N(1) C(5) C(6) 11.3(2) no
C(11) N(2) C(14) C(13) 15.90(16) no
C(14) N(2) C(11) C(12) 7.32(15) no
C(11) N(2) C(15) O(4) -1.6(2) no
C(14) N(2) C(15) C(16) 4.1(2) no
N(1) C(1) C(2) C(3) -34.63(15) no
C(1) C(2) C(3) C(4) 40.32(15) no
C(2) C(3) C(4) N(1) -29.64(16) no
O(1) C(5) C(6) C(7) -69.88(16) no
O(1) C(5) C(6) C(8) 50.64(17) no
N(1) C(5) C(6) C(7) 106.04(14) no
N(1) C(5) C(6) C(8) -133.44(13) no
C(5) C(6) C(8) C(9) 89.20(14) no
C(7) C(6) C(8) C(9) -151.83(12) no
C(6) C(8) C(9) O(2) -50.40(18) no
C(6) C(8) C(9) O(3) 74.85(15) no
O(2) C(9) C(10) F(1) 57.47(16) no
O(2) C(9) C(10) F(3) -62.38(15) no
O(3) C(9) C(10) F(1) -62.85(15) no
O(3) C(9) C(10) F(2) 57.73(15) no
C(8) C(9) C(10) F(2) -62.45(17) no
C(8) C(9) C(10) F(3) 57.14(17) no
N(2) C(11) C(12) C(13) -27.57(14) no
C(11) C(12) C(13) C(14) 37.67(16) no
C(12) C(13) C(14) N(2) -32.53(17) no
O(4) C(15) C(16) C(17) -72.26(15) no
O(4) C(15) C(16) C(18) 50.19(18) no
N(2) C(15) C(16) C(17) 104.91(15) no
N(2) C(15) C(16) C(18) -132.65(13) no
C(15) C(16) C(18) C(19) 89.00(14) no
C(17) C(16) C(18) C(19) -149.90(11) no
C(16) C(18) C(19) O(5) 65.36(14) no
C(16) C(18) C(19) O(6) -56.06(14) no
O(5) C(19) C(20) F(5) -62.76(15) no
O(5) C(19) C(20) F(6) 56.51(16) no
O(6) C(19) C(20) F(4) -66.55(17) no
O(6) C(19) C(20) F(5) 54.71(15) no
C(18) C(19) C(20) F(4) 53.41(16) no
C(18) C(19) C(20) F(6) -66.07(15) no
